data_2221998
loop_
_publ_author_name
'Froelich, Anna'
'Kazakova, Oxana B.'
'Tolstikov, Genrikh'
'Gzella, Andrzej K.'

_publ_section_title
;(<i>E</i>)-17\b,19-Epoxymethano-17,23,24-tridemethyl-4-nor-5\b,18\a-olean-3-one
 oxime
;
_journal_coeditor_code FB2138
_journal_issue 6
_journal_name_full 'Acta Crystallographica Section E'
_journal_page_first o1262
_journal_paper_doi 10.1107/S1600536809016675
_journal_volume 65
_journal_year 2009
_chemical_formula_iupac 'C27 H43 N O2'
_chemical_formula_moiety 'C27 H43 N O2'
_chemical_formula_sum 'C27 H43 N O2'
_chemical_formula_weight 413.62
_chemical_melting_point_gt 468
_chemical_melting_point_lt 470
_chemical_name_common
;
(<i>E</i>)-17\b,19-Epoxymethano-17,23,24-tridemethyl-4-nor-5\b,18\a-olean-
3-one oxime
;
_chemical_name_systematic
;(3<i>E</i>,3a<i>S</i>,5a<i>R</i>,5b<i>R</i>,7a<i>R</i>,11<i>R</i>,11a<i>R</i>,
11b<i>R</i>,13a<i>R</i>,13b<i>R</i>)-5a,5b,10,10,13b-
pentamethylicosahydro-1<i>H</i>-11,7a-
(epoxymethano)cyclopenta[<i>a</i>]chrysen-3-one
 oxime
;
_space_group_IT_number 19
_symmetry_cell_setting orthorhombic
_symmetry_space_group_name_Hall 'P 2ac 2ab'
_symmetry_space_group_name_H-M 'P 21 21 21'
_atom_sites_solution_hydrogens difmap
_atom_sites_solution_primary direct
_atom_sites_solution_secondary difmap
_audit_creation_method SHELXL-97
_cell_angle_alpha 90.00
_cell_angle_beta 90.00
_cell_angle_gamma 90.00
_cell_formula_units_Z 4
_cell_length_a 12.5887(16)
_cell_length_b 13.2550(11)
_cell_length_c 14.5355(12)
_cell_measurement_reflns_used 54
_cell_measurement_temperature 293(2)
_cell_measurement_theta_max 28.5
_cell_measurement_theta_min 14.5
_cell_volume 2425.4(4)
_computing_cell_refinement 'KM-4 Software (Kuma Diffraction, 1996)'
_computing_data_collection 'KM-4 Software (Kuma Diffraction, 1996)'
_computing_data_reduction 'KM-4 Software (Kuma Diffraction, 1996)'
_computing_molecular_graphics 'ORTEP-3 for Windows (Farrugia, 1997)'
_computing_publication_material 'WINGX (Farrugia, 1999)'
_computing_structure_refinement 'SHELXL97 (Sheldrick, 2008)'
_computing_structure_solution 'SHELXS97 (Sheldrick, 2008)'
_diffrn_ambient_temperature 293(2)
_diffrn_measured_fraction_theta_full 1.000
_diffrn_measured_fraction_theta_max 1.000
_diffrn_measurement_device_type 'Kuma Diffraction KM-4 diffractometer'
_diffrn_measurement_method \w/2\q
_diffrn_radiation_monochromator graphite
_diffrn_radiation_type CuK\a
_diffrn_radiation_wavelength 1.54178
_diffrn_reflns_av_R_equivalents 0.0366
_diffrn_reflns_av_sigmaI/netI 0.0229
_diffrn_reflns_limit_h_max 15
_diffrn_reflns_limit_h_min -15
_diffrn_reflns_limit_k_max 16
_diffrn_reflns_limit_k_min 0
_diffrn_reflns_limit_l_max 17
_diffrn_reflns_limit_l_min 0
_diffrn_reflns_number 4994
_diffrn_reflns_theta_full 70.14
_diffrn_reflns_theta_max 70.14
_diffrn_reflns_theta_min 4.51
_diffrn_standards_decay_% 2.3
_diffrn_standards_interval_count 100
_diffrn_standards_number 3
_exptl_absorpt_coefficient_mu 0.534
_exptl_absorpt_correction_type none
_exptl_crystal_colour colourless
_exptl_crystal_density_diffrn 1.133
_exptl_crystal_density_method 'not measured'
_exptl_crystal_description needle
_exptl_crystal_F_000 912
_exptl_crystal_size_max 0.40
_exptl_crystal_size_mid 0.22
_exptl_crystal_size_min 0.13
_refine_diff_density_max 0.120
_refine_diff_density_min -0.116
_refine_ls_extinction_coef 0.0011(2)
_refine_ls_extinction_expression Fc^*^=kFc[1+0.001xFc^2^\l^3^/sin(2\q)]^-1/4^
_refine_ls_extinction_method SHELXL
_refine_ls_goodness_of_fit_ref 1.059
_refine_ls_hydrogen_treatment mixed
_refine_ls_matrix_type full
_refine_ls_number_constraints 163
_refine_ls_number_parameters 281
_refine_ls_number_reflns 2610
_refine_ls_number_restraints 0
_refine_ls_restrained_S_all 1.059
_refine_ls_R_factor_all 0.0408
_refine_ls_R_factor_gt 0.0308
_refine_ls_shift/su_max 0.000
_refine_ls_shift/su_mean 0.000
_refine_ls_structure_factor_coef Fsqd
_refine_ls_weighting_details 'calc w=1/[\s^2^(Fo^2^)+(0.0523P)^2^+0.1689P] where P=(Fo^2^+2Fc^2^)/3'
_refine_ls_weighting_scheme calc
_refine_ls_wR_factor_gt 0.0884
_refine_ls_wR_factor_ref 0.0941
_reflns_number_gt 2240
_reflns_number_total 2610
_reflns_threshold_expression >2\s(I)
_cod_data_source_file fb2138.cif
_cod_data_source_block I
_cod_database_code 2221998
_cod_database_fobs_code 2221998

loop_
_symmetry_equiv_pos_as_xyz
'x, y, z'
'x+1/2, -y+1/2, -z'
'-x, y+1/2, -z+1/2'
'-x+1/2, -y, z+1/2'

loop_
_atom_site_type_symbol
_atom_site_label
_atom_site_fract_x
_atom_site_fract_y
_atom_site_fract_z
_atom_site_U_iso_or_equiv
_atom_site_adp_type
_atom_site_calc_flag
_atom_site_refinement_flags
_atom_site_occupancy
_atom_site_disorder_assembly
_atom_site_disorder_group
O O1 0.50319(13) 0.77700(17) 0.33765(13) 0.0806(5) Uani d . 1 . .
H H1 0.491(2) 0.762(2) 0.395(2) 0.100(10) Uiso d . 1 . .
O O2 0.06258(10) 1.29692(10) 0.00744(9) 0.0561(3) Uani d . 1 . .
N N1 0.40209(14) 0.75851(15) 0.29992(12) 0.0620(5) Uani d . 1 . .
C C1 0.43803(18) 0.79829(17) 0.05510(15) 0.0631(5) Uani d . 1 . .
H H1A 0.4512 0.7343 0.0248 0.076 Uiso calc R 1 . .
H H1B 0.4666 0.8519 0.0170 0.076 Uiso calc R 1 . .
C C2 0.49002(17) 0.7997(2) 0.15037(16) 0.0680(6) Uani d . 1 . .
H H2A 0.5484 0.7521 0.1537 0.082 Uiso calc R 1 . .
H H2B 0.5162 0.8666 0.1654 0.082 Uiso calc R 1 . .
C C3 0.40138(16) 0.76952(16) 0.21323(14) 0.0561(5) Uani d . 1 . .
C C5 0.30026(17) 0.75334(15) 0.16039(14) 0.0576(5) Uani d . 1 . .
H H5 0.2966 0.6817 0.1441 0.069 Uiso calc R 1 . .
C C6 0.19970(17) 0.77938(18) 0.21268(15) 0.0658(6) Uani d . 1 . .
H H6A 0.1384 0.7587 0.1769 0.079 Uiso calc R 1 . .
H H6B 0.1985 0.7425 0.2703 0.079 Uiso calc R 1 . .
C C7 0.19268(16) 0.89107(17) 0.23218(13) 0.0591(5) Uani d . 1 . .
H H7A 0.2513 0.9103 0.2718 0.071 Uiso calc R 1 . .
H H7B 0.1272 0.9046 0.2652 0.071 Uiso calc R 1 . .
C C8 0.19556(13) 0.95683(15) 0.14448(11) 0.0455(4) Uani d . 1 . .
C C9 0.29594(14) 0.92829(13) 0.08732(11) 0.0427(4) Uani d . 1 . .
H H9 0.3562 0.9514 0.1245 0.051 Uiso calc R 1 . .
C C10 0.31736(16) 0.81371(14) 0.07022(13) 0.0526(4) Uani d . 1 . .
C C11 0.30140(16) 0.99102(13) -0.00084(11) 0.0475(4) Uani d . 1 . .
H H11A 0.3657 0.9740 -0.0341 0.057 Uiso calc R 1 . .
H H11B 0.2413 0.9743 -0.0397 0.057 Uiso calc R 1 . .
C C12 0.30058(14) 1.10370(13) 0.01892(12) 0.0457(4) Uani d . 1 . .
H H12A 0.2966 1.1402 -0.0388 0.055 Uiso calc R 1 . .
H H12B 0.3667 1.1221 0.0488 0.055 Uiso calc R 1 . .
C C13 0.20788(13) 1.13561(13) 0.08002(11) 0.0415(4) Uani d . 1 . .
H H13 0.1426 1.1200 0.0462 0.050 Uiso calc R 1 . .
C C14 0.20485(13) 1.07304(15) 0.17054(10) 0.0456(4) Uani d . 1 . .
C C15 0.10814(16) 1.10874(19) 0.22730(13) 0.0629(6) Uani d . 1 . .
H H15A 0.0437 1.0922 0.1940 0.075 Uiso calc R 1 . .
H H15B 0.1067 1.0722 0.2851 0.075 Uiso calc R 1 . .
C C16 0.10920(18) 1.2219(2) 0.24743(13) 0.0690(6) Uani d . 1 . .
H H16A 0.0434 1.2399 0.2781 0.083 Uiso calc R 1 . .
H H16B 0.1671 1.2365 0.2894 0.083 Uiso calc R 1 . .
C C17 0.12164(15) 1.28729(17) 0.16219(13) 0.0558(5) Uani d . 1 . .
C C18 0.20859(14) 1.24982(14) 0.09614(12) 0.0476(4) Uani d . 1 . .
H H18 0.2786 1.2714 0.1180 0.057 Uiso calc R 1 . .
C C19 0.17728(14) 1.31005(14) 0.01104(14) 0.0503(4) Uani d . 1 . .
H H19 0.2103 1.2809 -0.0439 0.060 Uiso calc R 1 . .
C C20 0.20282(19) 1.42351(16) 0.01733(18) 0.0691(6) Uani d . 1 . .
C C21 0.1451(2) 1.46632(19) 0.1015(2) 0.0814(8) Uani d . 1 . .
H H21A 0.1774 1.5304 0.1177 0.098 Uiso calc R 1 . .
H H21B 0.0718 1.4794 0.0849 0.098 Uiso calc R 1 . .
C C22 0.14688(19) 1.3980(2) 0.18554(18) 0.0773(7) Uani d . 1 . .
H H22A 0.0954 1.4224 0.2299 0.093 Uiso calc R 1 . .
H H22B 0.2165 1.4016 0.2139 0.093 Uiso calc R 1 . .
C C25 0.2534(2) 0.76839(18) -0.00933(16) 0.0742(7) Uani d . 1 . .
H H25A 0.2774 0.7008 -0.0209 0.111 Uiso calc R 1 . .
H H25B 0.2634 0.8086 -0.0636 0.111 Uiso calc R 1 . .
H H25C 0.1794 0.7673 0.0066 0.111 Uiso calc R 1 . .
C C26 0.09170(15) 0.93677(17) 0.09073(15) 0.0596(5) Uani d . 1 . .
H H26A 0.0862 0.8661 0.0770 0.089 Uiso calc R 1 . .
H H26B 0.0924 0.9746 0.0344 0.089 Uiso calc R 1 . .
H H26C 0.0320 0.9572 0.1274 0.089 Uiso calc R 1 . .
C C27 0.30490(15) 1.09487(17) 0.22921(12) 0.0561(5) Uani d . 1 . .
H H27A 0.3666 1.0694 0.1981 0.084 Uiso calc R 1 . .
H H27B 0.2981 1.0624 0.2879 0.084 Uiso calc R 1 . .
H H27C 0.3120 1.1663 0.2380 0.084 Uiso calc R 1 . .
C C28 0.02439(14) 1.28226(19) 0.09950(14) 0.0597(5) Uani d . 1 . .
H H28A -0.0103 1.2172 0.1051 0.072 Uiso calc R 1 . .
H H28B -0.0261 1.3346 0.1157 0.072 Uiso calc R 1 . .
C C29 0.3229(2) 1.43864(18) 0.0252(2) 0.0896(9) Uani d . 1 . .
H H29A 0.3395 1.5088 0.0175 0.134 Uiso calc R 1 . .
H H29B 0.3581 1.4000 -0.0216 0.134 Uiso calc R 1 . .
H H29C 0.3465 1.4166 0.0847 0.134 Uiso calc R 1 . .
C C30 0.1626(2) 1.47527(18) -0.0701(2) 0.0876(8) Uani d . 1 . .
H H30A 0.1719 1.5469 -0.0646 0.131 Uiso calc R 1 . .
H H30B 0.0886 1.4603 -0.0784 0.131 Uiso calc R 1 . .
H H30C 0.2020 1.4510 -0.1222 0.131 Uiso calc R 1 . .

loop_
_atom_site_aniso_label
_atom_site_aniso_U_11
_atom_site_aniso_U_22
_atom_site_aniso_U_33
_atom_site_aniso_U_12
_atom_site_aniso_U_13
_atom_site_aniso_U_23
O1 0.0541(8) 0.1201(15) 0.0675(10) 0.0019(9) -0.0063(8) 0.0231(10)
O2 0.0432(6) 0.0761(8) 0.0490(7) 0.0101(6) -0.0029(5) -0.0061(7)
N1 0.0510(9) 0.0778(12) 0.0573(9) 0.0013(8) -0.0003(8) 0.0150(9)
C1 0.0741(13) 0.0589(11) 0.0564(11) 0.0148(11) 0.0171(10) 0.0079(9)
C2 0.0541(11) 0.0841(15) 0.0657(13) 0.0125(11) 0.0103(10) 0.0207(11)
C3 0.0550(11) 0.0573(11) 0.0558(11) 0.0022(9) 0.0036(9) 0.0129(9)
C5 0.0644(11) 0.0537(10) 0.0547(10) -0.0088(9) -0.0001(10) 0.0128(9)
C6 0.0531(11) 0.0814(14) 0.0629(12) -0.0158(11) 0.0009(10) 0.0286(11)
C7 0.0456(9) 0.0859(14) 0.0458(9) 0.0003(10) 0.0111(8) 0.0187(9)
C8 0.0357(8) 0.0656(11) 0.0354(8) -0.0061(8) 0.0018(7) 0.0076(7)
C9 0.0423(8) 0.0524(9) 0.0333(7) -0.0045(7) 0.0039(7) 0.0028(7)
C10 0.0635(11) 0.0504(9) 0.0440(9) -0.0045(9) 0.0029(9) 0.0037(8)
C11 0.0561(10) 0.0525(9) 0.0341(8) 0.0009(8) 0.0106(8) 0.0016(7)
C12 0.0455(8) 0.0504(9) 0.0413(8) 0.0016(8) 0.0123(8) 0.0026(7)
C13 0.0346(7) 0.0561(9) 0.0337(7) 0.0005(7) 0.0040(7) -0.0027(7)
C14 0.0352(8) 0.0693(11) 0.0324(7) 0.0020(8) 0.0033(7) -0.0014(7)
C15 0.0471(10) 0.1020(17) 0.0395(9) 0.0119(10) 0.0126(8) 0.0045(10)
C16 0.0566(11) 0.1094(18) 0.0408(9) 0.0257(12) 0.0037(9) -0.0167(11)
C17 0.0433(9) 0.0761(13) 0.0481(10) 0.0139(9) -0.0016(8) -0.0173(10)
C18 0.0354(8) 0.0603(11) 0.0472(9) 0.0046(7) 0.0007(8) -0.0105(8)
C19 0.0428(9) 0.0542(9) 0.0539(10) 0.0089(7) 0.0016(8) -0.0039(8)
C20 0.0627(12) 0.0550(11) 0.0897(15) 0.0113(10) 0.0011(13) -0.0083(11)
C21 0.0754(15) 0.0661(14) 0.103(2) 0.0176(12) -0.0056(14) -0.0248(14)
C22 0.0650(13) 0.0908(17) 0.0761(15) 0.0210(12) -0.0096(12) -0.0400(14)
C25 0.1048(18) 0.0607(14) 0.0572(12) -0.0073(12) -0.0101(13) -0.0062(11)
C26 0.0426(9) 0.0751(13) 0.0609(11) -0.0125(9) -0.0076(9) 0.0090(11)
C27 0.0492(10) 0.0764(13) 0.0427(9) 0.0034(10) -0.0086(8) -0.0082(9)
C28 0.0413(9) 0.0864(14) 0.0514(10) 0.0148(10) 0.0010(8) -0.0128(10)
C29 0.0691(14) 0.0581(12) 0.142(3) -0.0061(11) 0.0053(17) -0.0063(15)
C30 0.1021(19) 0.0549(12) 0.106(2) 0.0156(13) -0.0037(17) 0.0115(13)

loop_
_atom_type_symbol
_atom_type_description
_atom_type_scat_dispersion_real
_atom_type_scat_dispersion_imag
_atom_type_scat_source
C C 0.0181 0.0091 'International Tables Vol C Tables 4.2.6.8 and 6.1.1.4'
H H 0.0000 0.0000 'International Tables Vol C Tables 4.2.6.8 and 6.1.1.4'
N N 0.0311 0.0180 'International Tables Vol C Tables 4.2.6.8 and 6.1.1.4'
O O 0.0492 0.0322 'International Tables Vol C Tables 4.2.6.8 and 6.1.1.4'

loop_
_geom_angle_atom_site_label_1
_geom_angle_atom_site_label_2
_geom_angle_atom_site_label_3
_geom_angle_site_symmetry_1
_geom_angle_site_symmetry_3
_geom_angle
_geom_angle_publ_flag
N1 O1 H1 . . 100(2) ?
C28 O2 C19 . . 108.36(14) ?
C3 N1 O1 . . 111.93(18) ?
C2 C1 C10 . . 106.80(16) ?
C2 C1 H1A . . 110.4 ?
C10 C1 H1A . . 110.4 ?
C2 C1 H1B . . 110.4 ?
C10 C1 H1B . . 110.4 ?
H1A C1 H1B . . 108.6 ?
C3 C2 C1 . . 103.30(18) ?
C3 C2 H2A . . 111.1 ?
C1 C2 H2A . . 111.1 ?
C3 C2 H2B . . 111.1 ?
C1 C2 H2B . . 111.1 ?
H2A C2 H2B . . 109.1 ?
N1 C3 C2 . . 129.2(2) ?
N1 C3 C5 . . 119.83(19) ?
C2 C3 C5 . . 110.97(17) ?
C3 C5 C6 . . 114.75(17) ?
C3 C5 C10 . . 103.94(16) ?
C6 C5 C10 . . 114.97(17) ?
C3 C5 H5 . . 107.6 ?
C6 C5 H5 . . 107.6 ?
C10 C5 H5 . . 107.6 ?
C7 C6 C5 . . 111.48(16) ?
C7 C6 H6A . . 109.3 ?
C5 C6 H6A . . 109.3 ?
C7 C6 H6B . . 109.3 ?
C5 C6 H6B . . 109.3 ?
H6A C6 H6B . . 108.0 ?
C6 C7 C8 . . 113.39(17) ?
C6 C7 H7A . . 108.9 ?
C8 C7 H7A . . 108.9 ?
C6 C7 H7B . . 108.9 ?
C8 C7 H7B . . 108.9 ?
H7A C7 H7B . . 107.7 ?
C7 C8 C26 . . 107.47(15) ?
C7 C8 C9 . . 108.78(15) ?
C26 C8 C9 . . 111.99(14) ?
C7 C8 C14 . . 110.59(15) ?
C26 C8 C14 . . 110.43(15) ?
C9 C8 C14 . . 107.59(14) ?
C11 C9 C8 . . 110.56(14) ?
C11 C9 C10 . . 112.80(14) ?
C8 C9 C10 . . 117.42(14) ?
C11 C9 H9 . . 104.9 ?
C8 C9 H9 . . 104.9 ?
C10 C9 H9 . . 104.9 ?
C25 C10 C1 . . 110.89(19) ?
C25 C10 C5 . . 111.27(16) ?
C1 C10 C5 . . 100.84(16) ?
C25 C10 C9 . . 114.24(17) ?
C1 C10 C9 . . 108.67(16) ?
C5 C10 C9 . . 110.08(15) ?
C12 C11 C9 . . 112.05(14) ?
C12 C11 H11A . . 109.2 ?
C9 C11 H11A . . 109.2 ?
C12 C11 H11B . . 109.2 ?
C9 C11 H11B . . 109.2 ?
H11A C11 H11B . . 107.9 ?
C11 C12 C13 . . 112.78(14) ?
C11 C12 H12A . . 109.0 ?
C13 C12 H12A . . 109.0 ?
C11 C12 H12B . . 109.0 ?
C13 C12 H12B . . 109.0 ?
H12A C12 H12B . . 107.8 ?
C12 C13 C18 . . 111.00(14) ?
C12 C13 C14 . . 111.29(14) ?
C18 C13 C14 . . 113.42(14) ?
C12 C13 H13 . . 106.9 ?
C18 C13 H13 . . 106.9 ?
C14 C13 H13 . . 106.9 ?
C15 C14 C27 . . 106.84(14) ?
C15 C14 C13 . . 107.91(15) ?
C27 C14 C13 . . 110.26(15) ?
C15 C14 C8 . . 111.46(16) ?
C27 C14 C8 . . 111.84(15) ?
C13 C14 C8 . . 108.46(13) ?
C16 C15 C14 . . 113.33(18) ?
C16 C15 H15A . . 108.9 ?
C14 C15 H15A . . 108.9 ?
C16 C15 H15B . . 108.9 ?
C14 C15 H15B . . 108.9 ?
H15A C15 H15B . . 107.7 ?
C17 C16 C15 . . 113.84(16) ?
C17 C16 H16A . . 108.8 ?
C15 C16 H16A . . 108.8 ?
C17 C16 H16B . . 108.8 ?
C15 C16 H16B . . 108.8 ?
H16A C16 H16B . . 107.7 ?
C16 C17 C28 . . 112.25(19) ?
C16 C17 C18 . . 113.46(16) ?
C28 C17 C18 . . 100.60(14) ?
C16 C17 C22 . . 112.64(18) ?
C28 C17 C22 . . 109.79(18) ?
C18 C17 C22 . . 107.37(18) ?
C19 C18 C13 . . 113.07(14) ?
C19 C18 C17 . . 98.82(14) ?
C13 C18 C17 . . 114.23(16) ?
C19 C18 H18 . . 110.1 ?
C13 C18 H18 . . 110.1 ?
C17 C18 H18 . . 110.1 ?
O2 C19 C18 . . 102.90(15) ?
O2 C19 C20 . . 109.03(15) ?
C18 C19 C20 . . 114.15(17) ?
O2 C19 H19 . . 110.2 ?
C18 C19 H19 . . 110.2 ?
C20 C19 H19 . . 110.2 ?
C29 C20 C30 . . 109.3(2) ?
C29 C20 C21 . . 111.1(2) ?
C30 C20 C21 . . 109.90(19) ?
C29 C20 C19 . . 109.80(17) ?
C30 C20 C19 . . 108.6(2) ?
C21 C20 C19 . . 108.1(2) ?
C22 C21 C20 . . 114.47(19) ?
C22 C21 H21A . . 108.6 ?
C20 C21 H21A . . 108.6 ?
C22 C21 H21B . . 108.6 ?
C20 C21 H21B . . 108.6 ?
H21A C21 H21B . . 107.6 ?
C21 C22 C17 . . 112.79(19) ?
C21 C22 H22A . . 109.0 ?
C17 C22 H22A . . 109.0 ?
C21 C22 H22B . . 109.0 ?
C17 C22 H22B . . 109.0 ?
H22A C22 H22B . . 107.8 ?
C10 C25 H25A . . 109.5 ?
C10 C25 H25B . . 109.5 ?
H25A C25 H25B . . 109.5 ?
C10 C25 H25C . . 109.5 ?
H25A C25 H25C . . 109.5 ?
H25B C25 H25C . . 109.5 ?
C8 C26 H26A . . 109.5 ?
C8 C26 H26B . . 109.5 ?
H26A C26 H26B . . 109.5 ?
C8 C26 H26C . . 109.5 ?
H26A C26 H26C . . 109.5 ?
H26B C26 H26C . . 109.5 ?
C14 C27 H27A . . 109.5 ?
C14 C27 H27B . . 109.5 ?
H27A C27 H27B . . 109.5 ?
C14 C27 H27C . . 109.5 ?
H27A C27 H27C . . 109.5 ?
H27B C27 H27C . . 109.5 ?
O2 C28 C17 . . 106.37(15) ?
O2 C28 H28A . . 110.5 ?
C17 C28 H28A . . 110.5 ?
O2 C28 H28B . . 110.5 ?
C17 C28 H28B . . 110.5 ?
H28A C28 H28B . . 108.6 ?
C20 C29 H29A . . 109.5 ?
C20 C29 H29B . . 109.5 ?
H29A C29 H29B . . 109.5 ?
C20 C29 H29C . . 109.5 ?
H29A C29 H29C . . 109.5 ?
H29B C29 H29C . . 109.5 ?
C20 C30 H30A . . 109.5 ?
C20 C30 H30B . . 109.5 ?
H30A C30 H30B . . 109.5 ?
C20 C30 H30C . . 109.5 ?
H30A C30 H30C . . 109.5 ?
H30B C30 H30C . . 109.5 ?

loop_
_geom_bond_atom_site_label_1
_geom_bond_atom_site_label_2
_geom_bond_site_symmetry_2
_geom_bond_distance
_geom_bond_publ_flag
O1 N1 . 1.407(2) ?
O1 H1 . 0.88(3) ?
O2 C28 . 1.435(2) ?
O2 C19 . 1.455(2) ?
N1 C3 . 1.268(3) ?
C1 C2 . 1.532(3) ?
C1 C10 . 1.548(3) ?
C1 H1A . 0.9700 ?
C1 H1B . 0.9700 ?
C2 C3 . 1.497(3) ?
C2 H2A . 0.9700 ?
C2 H2B . 0.9700 ?
C3 C5 . 1.502(3) ?
C5 C6 . 1.516(3) ?
C5 C10 . 1.551(3) ?
C5 H5 . 0.9800 ?
C6 C7 . 1.510(3) ?
C6 H6A . 0.9700 ?
C6 H6B . 0.9700 ?
C7 C8 . 1.545(2) ?
C7 H7A . 0.9700 ?
C7 H7B . 0.9700 ?
C8 C26 . 1.546(2) ?
C8 C9 . 1.559(2) ?
C8 C14 . 1.591(3) ?
C9 C11 . 1.529(2) ?
C9 C10 . 1.562(3) ?
C9 H9 . 0.9800 ?
C10 C25 . 1.532(3) ?
C11 C12 . 1.521(2) ?
C11 H11A . 0.9700 ?
C11 H11B . 0.9700 ?
C12 C13 . 1.526(2) ?
C12 H12A . 0.9700 ?
C12 H12B . 0.9700 ?
C13 C18 . 1.532(2) ?
C13 C14 . 1.556(2) ?
C13 H13 . 0.9800 ?
C14 C15 . 1.545(2) ?
C14 C27 . 1.548(2) ?
C15 C16 . 1.529(4) ?
C15 H15A . 0.9700 ?
C15 H15B . 0.9700 ?
C16 C17 . 1.520(3) ?
C16 H16A . 0.9700 ?
C16 H16B . 0.9700 ?
C17 C28 . 1.528(3) ?
C17 C18 . 1.538(2) ?
C17 C22 . 1.540(3) ?
C18 C19 . 1.524(3) ?
C18 H18 . 0.9800 ?
C19 C20 . 1.541(3) ?
C19 H19 . 0.9800 ?
C20 C29 . 1.529(3) ?
C20 C30 . 1.531(4) ?
C20 C21 . 1.532(3) ?
C21 C22 . 1.520(4) ?
C21 H21A . 0.9700 ?
C21 H21B . 0.9700 ?
C22 H22A . 0.9700 ?
C22 H22B . 0.9700 ?
C25 H25A . 0.9600 ?
C25 H25B . 0.9600 ?
C25 H25C . 0.9600 ?
C26 H26A . 0.9600 ?
C26 H26B . 0.9600 ?
C26 H26C . 0.9600 ?
C27 H27A . 0.9600 ?
C27 H27B . 0.9600 ?
C27 H27C . 0.9600 ?
C28 H28A . 0.9700 ?
C28 H28B . 0.9700 ?
C29 H29A . 0.9600 ?
C29 H29B . 0.9600 ?
C29 H29C . 0.9600 ?
C30 H30A . 0.9600 ?
C30 H30B . 0.9600 ?
C30 H30C . 0.9600 ?

loop_
_geom_hbond_atom_site_label_D
_geom_hbond_atom_site_label_H
_geom_hbond_atom_site_label_A
_geom_hbond_site_symmetry_A
_geom_hbond_distance_DH
_geom_hbond_distance_HA
_geom_hbond_distance_DA
_geom_hbond_angle_DHA
_geom_hbond_publ_flag
O1 H1 O2 4_575 0.87(3) 1.93(3) 2.782(2) 164(3) yes

loop_
_geom_torsion_atom_site_label_1
_geom_torsion_atom_site_label_2
_geom_torsion_atom_site_label_3
_geom_torsion_atom_site_label_4
_geom_torsion_site_symmetry_1
_geom_torsion_site_symmetry_2
_geom_torsion_site_symmetry_3
_geom_torsion_site_symmetry_4
_geom_torsion
_geom_torsion_publ_flag
C10 C1 C2 C3 . . . . 24.3(2) ?
O1 N1 C3 C2 . . . . -1.0(4) ?
O1 N1 C3 C5 . . . . -179.80(18) ?
C1 C2 C3 N1 . . . . 179.6(2) ?
C1 C2 C3 C5 . . . . -1.5(2) ?
N1 C3 C5 C6 . . . . 31.2(3) ?
C2 C3 C5 C6 . . . . -147.80(19) ?
N1 C3 C5 C10 . . . . 157.6(2) ?
C2 C3 C5 C10 . . . . -21.4(2) ?
C3 C5 C6 C7 . . . . 66.3(2) ?
C10 C5 C6 C7 . . . . -54.2(2) ?
C5 C6 C7 C8 . . . . 58.2(2) ?
C6 C7 C8 C26 . . . . 67.6(2) ?
C6 C7 C8 C9 . . . . -53.8(2) ?
C6 C7 C8 C14 . . . . -171.76(16) ?
C7 C8 C9 C11 . . . . 179.45(15) ?
C26 C8 C9 C11 . . . . 60.81(19) ?
C14 C8 C9 C11 . . . . -60.72(17) ?
C7 C8 C9 C10 . . . . 48.1(2) ?
C26 C8 C9 C10 . . . . -70.6(2) ?
C14 C8 C9 C10 . . . . 167.91(14) ?
C2 C1 C10 C25 . . . . -154.75(18) ?
C2 C1 C10 C5 . . . . -36.8(2) ?
C2 C1 C10 C9 . . . . 78.9(2) ?
C3 C5 C10 C25 . . . . 152.20(18) ?
C6 C5 C10 C25 . . . . -81.5(2) ?
C3 C5 C10 C1 . . . . 34.5(2) ?
C6 C5 C10 C1 . . . . 160.79(18) ?
C3 C5 C10 C9 . . . . -80.1(2) ?
C6 C5 C10 C9 . . . . 46.1(2) ?
C11 C9 C10 C25 . . . . -48.7(2) ?
C8 C9 C10 C25 . . . . 81.7(2) ?
C11 C9 C10 C1 . . . . 75.7(2) ?
C8 C9 C10 C1 . . . . -153.95(15) ?
C11 C9 C10 C5 . . . . -174.71(16) ?
C8 C9 C10 C5 . . . . -44.4(2) ?
C8 C9 C11 C12 . . . . 56.7(2) ?
C10 C9 C11 C12 . . . . -169.56(16) ?
C9 C11 C12 C13 . . . . -52.8(2) ?
C11 C12 C13 C18 . . . . -178.59(15) ?
C11 C12 C13 C14 . . . . 54.06(19) ?
C12 C13 C14 C15 . . . . -179.09(15) ?
C18 C13 C14 C15 . . . . 54.9(2) ?
C12 C13 C14 C27 . . . . 64.56(18) ?
C18 C13 C14 C27 . . . . -61.45(19) ?
C12 C13 C14 C8 . . . . -58.21(17) ?
C18 C13 C14 C8 . . . . 175.78(14) ?
C7 C8 C14 C15 . . . . -61.56(19) ?
C26 C8 C14 C15 . . . . 57.27(18) ?
C9 C8 C14 C15 . . . . 179.76(13) ?
C7 C8 C14 C27 . . . . 57.97(18) ?
C26 C8 C14 C27 . . . . 176.80(14) ?
C9 C8 C14 C27 . . . . -60.70(17) ?
C7 C8 C14 C13 . . . . 179.78(14) ?
C26 C8 C14 C13 . . . . -61.40(17) ?
C9 C8 C14 C13 . . . . 61.10(16) ?
C27 C14 C15 C16 . . . . 62.1(2) ?
C13 C14 C15 C16 . . . . -56.4(2) ?
C8 C14 C15 C16 . . . . -175.40(15) ?
C14 C15 C16 C17 . . . . 53.3(2) ?
C15 C16 C17 C28 . . . . 68.0(2) ?
C15 C16 C17 C18 . . . . -45.2(2) ?
C15 C16 C17 C22 . . . . -167.46(18) ?
C12 C13 C18 C19 . . . . 71.70(19) ?
C14 C13 C18 C19 . . . . -162.14(14) ?
C12 C13 C18 C17 . . . . -176.31(14) ?
C14 C13 C18 C17 . . . . -50.1(2) ?
C16 C17 C18 C19 . . . . 164.25(17) ?
C28 C17 C18 C19 . . . . 44.17(19) ?
C22 C17 C18 C19 . . . . -70.62(18) ?
C16 C17 C18 C13 . . . . 43.9(2) ?
C28 C17 C18 C13 . . . . -76.1(2) ?
C22 C17 C18 C13 . . . . 169.06(16) ?
C28 O2 C19 C18 . . . . 28.72(19) ?
C28 O2 C19 C20 . . . . -92.8(2) ?
C13 C18 C19 O2 . . . . 75.99(17) ?
C17 C18 C19 O2 . . . . -45.17(17) ?
C13 C18 C19 C20 . . . . -166.02(16) ?
C17 C18 C19 C20 . . . . 72.81(19) ?
O2 C19 C20 C29 . . . . 177.7(2) ?
C18 C19 C20 C29 . . . . 63.3(3) ?
O2 C19 C20 C30 . . . . -62.9(2) ?
C18 C19 C20 C30 . . . . -177.28(18) ?
O2 C19 C20 C21 . . . . 56.3(2) ?
C18 C19 C20 C21 . . . . -58.1(2) ?
C29 C20 C21 C22 . . . . -80.1(3) ?
C30 C20 C21 C22 . . . . 158.8(2) ?
C19 C20 C21 C22 . . . . 40.4(3) ?
C20 C21 C22 C17 . . . . -45.1(3) ?
C16 C17 C22 C21 . . . . -172.49(18) ?
C28 C17 C22 C21 . . . . -46.6(2) ?
C18 C17 C22 C21 . . . . 61.9(2) ?
C19 O2 C28 C17 . . . . 0.2(2) ?
C16 C17 C28 O2 . . . . -149.50(17) ?
C18 C17 C28 O2 . . . . -28.6(2) ?
C22 C17 C28 O2 . . . . 84.4(2) ?

loop_
_cod_related_entry_id
_cod_related_entry_database
_cod_related_entry_code
1 ChemSpider 24742322
